data_2227106
loop_
_publ_author_name
'Ehrhardt, Claus'
'Gjikaj, Mimoza'

_publ_section_title
;
 Strontium disodium hexathiodiphosphate(IV) octahydrate
;
_journal_coeditor_code WM2365
_journal_issue 8
_journal_name_full 'Acta Crystallographica Section E'
_journal_page_first i55
_journal_paper_doi 10.1107/S1600536810025316
_journal_volume 66
_journal_year 2010
_chemical_formula_iupac 'Sr Na2 (P2 S6), 8H2 O'
_chemical_formula_moiety 'Sr 2+, 2(Na +), P2 S6 4-, 8(H2 O)'
_chemical_formula_sum 'H16 Na2 O8 P2 S6 Sr'
_chemical_formula_weight 532.03
_chemical_name_systematic
;
Strontium disodium hexathiodiphosphate(IV) octahydrate
;
_space_group_IT_number 15
_symmetry_cell_setting monoclinic
_symmetry_space_group_name_Hall '-C 2yc'
_symmetry_space_group_name_H-M 'C 1 2/c 1'
_atom_sites_solution_hydrogens geom
_atom_sites_solution_primary direct
_atom_sites_solution_secondary difmap
_audit_creation_method SHELXL-97
_cell_angle_alpha 90.00
_cell_angle_beta 114.918(10)
_cell_angle_gamma 90.00
_cell_formula_units_Z 4
_cell_length_a 14.9010(19)
_cell_length_b 9.3282(7)
_cell_length_c 14.1338(19)
_cell_measurement_reflns_used 14971
_cell_measurement_temperature 223(2)
_cell_measurement_theta_max 29.82
_cell_measurement_theta_min 0.993
_cell_volume 1781.7(4)
_computing_cell_refinement 'X-AREA (Stoe & Cie, 2008)'
_computing_data_collection 'X-AREA (Stoe & Cie, 2008)'
_computing_data_reduction 'X-AREA (Stoe & Cie, 2008)'
_computing_molecular_graphics 'DIAMOND (Brandenburg, 2004)'
_computing_publication_material 'SHELXL97 (Sheldrick, 2008)'
_computing_structure_refinement 'SHELXL97 (Sheldrick, 2008)'
_computing_structure_solution 'SHELXS97 (Sheldrick, 2008)'
_diffrn_ambient_temperature 223(2)
_diffrn_measured_fraction_theta_full 0.993
_diffrn_measured_fraction_theta_max 0.993
_diffrn_measurement_device_type 'Stoe IPDS 2'
_diffrn_measurement_method \w-scans
_diffrn_radiation_monochromator graphite
_diffrn_radiation_source 'fine-focus sealed tube'
_diffrn_radiation_type MoK\a
_diffrn_radiation_wavelength 0.71073
_diffrn_reflns_av_R_equivalents 0.0642
_diffrn_reflns_av_sigmaI/netI 0.0314
_diffrn_reflns_limit_h_max 20
_diffrn_reflns_limit_h_min -20
_diffrn_reflns_limit_k_max 11
_diffrn_reflns_limit_k_min -13
_diffrn_reflns_limit_l_max 17
_diffrn_reflns_limit_l_min -19
_diffrn_reflns_number 14472
_diffrn_reflns_theta_full 29.82
_diffrn_reflns_theta_max 29.82
_diffrn_reflns_theta_min 2.65
_diffrn_standards_number 0
_exptl_absorpt_coefficient_mu 3.977
_exptl_absorpt_correction_type none
_exptl_crystal_colour colorless
_exptl_crystal_density_diffrn 1.983
_exptl_crystal_density_method 'not measured'
_exptl_crystal_description block
_exptl_crystal_F_000 1064
_exptl_crystal_size_max 0.28
_exptl_crystal_size_mid 0.26
_exptl_crystal_size_min 0.25
_refine_diff_density_max 1.139
_refine_diff_density_min -0.885
_refine_ls_extinction_method none
_refine_ls_goodness_of_fit_ref 1.119
_refine_ls_hydrogen_treatment refall
_refine_ls_matrix_type full
_refine_ls_number_parameters 121
_refine_ls_number_reflns 2544
_refine_ls_number_restraints 0
_refine_ls_restrained_S_all 1.119
_refine_ls_R_factor_all 0.0413
_refine_ls_R_factor_gt 0.0357
_refine_ls_shift/su_max 0.000
_refine_ls_shift/su_mean 0.000
_refine_ls_structure_factor_coef Fsqd
_refine_ls_weighting_details 'calc w=1/[\s^2^(Fo^2^)+(0.0378P)^2^+5.0597P] where P=(Fo^2^+2Fc^2^)/3'
_refine_ls_weighting_scheme calc
_refine_ls_wR_factor_gt 0.0830
_refine_ls_wR_factor_ref 0.0865
_reflns_number_gt 2302
_reflns_number_total 2544
_reflns_threshold_expression I>2\s(I)
_cod_data_source_file wm2365.cif
_cod_data_source_block I
_cod_original_sg_symbol_H-M 'C 2/c'
_cod_database_code 2227106
_cod_database_fobs_code 2227106

loop_
_symmetry_equiv_pos_as_xyz
'x, y, z'
'-x, y, -z+1/2'
'x+1/2, y+1/2, z'
'-x+1/2, y+1/2, -z+1/2'
'-x, -y, -z'
'x, -y, z-1/2'
'-x+1/2, -y+1/2, -z'
'x+1/2, -y+1/2, z-1/2'

loop_
_atom_site_type_symbol
_atom_site_label
_atom_site_fract_x
_atom_site_fract_y
_atom_site_fract_z
_atom_site_U_iso_or_equiv
_atom_site_adp_type
_atom_site_calc_flag
_atom_site_refinement_flags
_atom_site_occupancy
_atom_site_disorder_assembly
_atom_site_disorder_group
Sr Sr 0.5000 0.24637(4) 0.2500 0.01746(10) Uani d S 1 . .
Na Na1 0.2500 0.2500 0.0000 0.0260(3) Uani d S 1 . .
Na Na2 0.5000 0.6875(3) 0.2500 0.0440(5) Uani d S 1 . .
P P 0.20406(5) 0.76351(7) 0.04496(5) 0.01570(13) Uani d . 1 . .
S S1 0.07286(5) 0.67170(8) -0.04401(6) 0.02445(15) Uani d . 1 . .
S S2 0.18992(5) 0.97603(7) 0.06433(5) 0.01959(14) Uani d . 1 . .
S S3 0.28146(5) 0.66742(8) 0.18434(5) 0.02452(15) Uani d . 1 . .
O O1 0.59794(17) 0.0300(3) 0.2305(2) 0.0318(5) Uani d . 1 . .
O O2 0.50855(17) 0.4687(2) 0.14363(17) 0.0259(4) Uani d . 1 . .
O O3 0.41245(15) 0.1665(2) 0.05340(16) 0.0238(4) Uani d . 1 . .
O O4 0.31300(14) 0.3293(2) 0.17560(15) 0.0220(4) Uani d . 1 . .
H H1A 0.627(5) 0.042(7) 0.197(5) 0.08(2) Uiso d . 1 . .
H H1B 0.638(4) 0.000(6) 0.292(5) 0.065(17) Uiso d . 1 . .
H H2A 0.555(5) 0.473(6) 0.127(5) 0.070(17) Uiso d . 1 . .
H H2B 0.461(4) 0.486(5) 0.093(4) 0.046(13) Uiso d . 1 . .
H H3A 0.404(4) 0.086(7) 0.048(5) 0.067(17) Uiso d . 1 . .
H H3B 0.450(5) 0.195(8) 0.023(5) 0.09(2) Uiso d . 1 . .
H H4A 0.282(3) 0.283(5) 0.214(4) 0.037(11) Uiso d . 1 . .
H H4B 0.302(4) 0.425(7) 0.170(4) 0.059(15) Uiso d . 1 . .

loop_
_atom_site_aniso_label
_atom_site_aniso_U_11
_atom_site_aniso_U_22
_atom_site_aniso_U_33
_atom_site_aniso_U_12
_atom_site_aniso_U_13
_atom_site_aniso_U_23
Sr 0.01698(15) 0.01714(16) 0.01694(15) 0.000 0.00585(11) 0.000
Na1 0.0230(7) 0.0303(9) 0.0221(7) 0.0003(6) 0.0068(6) -0.0014(6)
Na2 0.0384(10) 0.0598(15) 0.0284(9) 0.000 0.0086(8) 0.000
P 0.0192(3) 0.0137(3) 0.0171(3) -0.0002(2) 0.0104(2) -0.0003(2)
S1 0.0209(3) 0.0200(3) 0.0336(3) -0.0042(2) 0.0127(3) -0.0043(3)
S2 0.0232(3) 0.0145(3) 0.0219(3) 0.0012(2) 0.0103(2) -0.0008(2)
S3 0.0343(3) 0.0226(3) 0.0197(3) 0.0094(3) 0.0144(3) 0.0058(2)
O1 0.0232(10) 0.0306(12) 0.0366(12) 0.0049(8) 0.0076(9) -0.0042(10)
O2 0.0237(9) 0.0299(11) 0.0224(9) 0.0016(8) 0.0081(8) 0.0062(8)
O3 0.0277(10) 0.0218(10) 0.0236(9) -0.0005(8) 0.0126(8) -0.0037(8)
O4 0.0242(9) 0.0205(9) 0.0229(9) 0.0013(7) 0.0115(7) 0.0007(8)

loop_
_atom_type_symbol
_atom_type_description
_atom_type_scat_dispersion_real
_atom_type_scat_dispersion_imag
_atom_type_scat_source
Sr Sr -1.5307 3.2498 'International Tables Vol C Tables 4.2.6.8 and 6.1.1.4'
Na Na 0.0362 0.0249 'International Tables Vol C Tables 4.2.6.8 and 6.1.1.4'
P P 0.1023 0.0942 'International Tables Vol C Tables 4.2.6.8 and 6.1.1.4'
S S 0.1246 0.1234 'International Tables Vol C Tables 4.2.6.8 and 6.1.1.4'
O O 0.0106 0.0060 'International Tables Vol C Tables 4.2.6.8 and 6.1.1.4'
H H 0.0000 0.0000 'International Tables Vol C Tables 4.2.6.8 and 6.1.1.4'

loop_
_geom_angle_atom_site_label_1
_geom_angle_atom_site_label_2
_geom_angle_atom_site_label_3
_geom_angle_site_symmetry_1
_geom_angle_site_symmetry_3
_geom_angle
_geom_angle_publ_flag
O1 Sr O1 . 2_655 76.65(12) ?
O1 Sr O2 . 2_655 149.01(7) ?
O1 Sr O2 2_655 2_655 113.34(9) ?
O1 Sr O2 . . 113.34(9) ?
O1 Sr O2 2_655 . 149.01(7) ?
O2 Sr O2 2_655 . 73.96(10) ?
O1 Sr O3 . . 73.49(8) ?
O1 Sr O3 2_655 . 80.77(8) ?
O2 Sr O3 2_655 . 135.60(7) ?
O2 Sr O3 . . 74.82(7) ?
O1 Sr O3 . 2_655 80.78(8) ?
O1 Sr O3 2_655 2_655 73.50(8) ?
O2 Sr O3 2_655 2_655 74.82(7) ?
O2 Sr O3 . 2_655 135.59(7) ?
O3 Sr O3 . 2_655 147.09(10) ?
O1 Sr O4 . . 137.47(7) ?
O1 Sr O4 2_655 . 73.86(7) ?
O2 Sr O4 2_655 . 72.30(7) ?
O2 Sr O4 . . 80.60(7) ?
O3 Sr O4 . . 72.10(6) ?
O3 Sr O4 2_655 . 118.24(6) ?
O1 Sr O4 . 2_655 73.86(7) ?
O1 Sr O4 2_655 2_655 137.47(7) ?
O2 Sr O4 2_655 2_655 80.60(7) ?
O2 Sr O4 . 2_655 72.30(7) ?
O3 Sr O4 . 2_655 118.23(6) ?
O3 Sr O4 2_655 2_655 72.10(6) ?
O4 Sr O4 . 2_655 145.98(9) ?
O3 Na1 O3 7 . 180.0 ?
O3 Na1 O4 7 . 97.64(7) ?
O3 Na1 O4 . . 82.36(7) ?
O3 Na1 O4 7 7 82.36(7) ?
O3 Na1 O4 . 7 97.64(7) ?
O4 Na1 O4 . 7 180.0 ?
O3 Na1 S2 7 1_545 88.91(6) ?
O3 Na1 S2 . 1_545 91.09(6) ?
O4 Na1 S2 . 1_545 89.18(5) ?
O4 Na1 S2 7 1_545 90.82(5) ?
O3 Na1 S2 7 7_565 91.09(6) ?
O3 Na1 S2 . 7_565 88.91(6) ?
O4 Na1 S2 . 7_565 90.82(5) ?
O4 Na1 S2 7 7_565 89.18(5) ?
S2 Na1 S2 1_545 7_565 180.0 ?
O2 Na2 O2 . 2_655 74.82(12) ?
O2 Na2 S1 . 7_565 82.23(5) ?
O2 Na2 S1 2_655 7_565 147.35(8) ?
O2 Na2 S1 . 8_566 147.35(8) ?
O2 Na2 S1 2_655 8_566 82.23(5) ?
S1 Na2 S1 7_565 8_566 127.17(10) ?
O2 Na2 S3 . . 94.85(7) ?
O2 Na2 S3 2_655 . 79.40(6) ?
S1 Na2 S3 7_565 . 79.75(3) ?
S1 Na2 S3 8_566 . 103.51(3) ?
O2 Na2 S3 . 2_655 79.40(6) ?
O2 Na2 S3 2_655 2_655 94.85(7) ?
S1 Na2 S3 7_565 2_655 103.51(3) ?
S1 Na2 S3 8_566 2_655 79.75(3) ?
S3 Na2 S3 . 2_655 172.83(11) ?
S1 P S2 . . 111.81(4) ?
S1 P S3 . . 115.08(4) ?
S2 P S3 . . 110.55(4) ?
S1 P P . 7_565 105.20(5) ?
S2 P P . 7_565 108.07(5) ?
S3 P P . 7_565 105.57(5) ?
P S1 Na2 . 7_565 106.45(5) ?
P S2 Na1 . 1_565 137.58(3) ?
P S3 Na2 . . 111.92(4) ?
Na2 O2 Sr . . 105.61(9) ?
Na1 O3 Sr . . 103.36(8) ?
Na1 O4 Sr . . 102.17(7) ?

loop_
_geom_bond_atom_site_label_1
_geom_bond_atom_site_label_2
_geom_bond_site_symmetry_2
_geom_bond_distance
_geom_bond_publ_flag
Sr O1 . 2.573(2) y
Sr O1 2_655 2.573(2) ?
Sr O2 2_655 2.596(2) ?
Sr O2 . 2.596(2) y
Sr O3 . 2.631(2) y
Sr O3 2_655 2.631(2) ?
Sr O4 . 2.6459(19) y
Sr O4 2_655 2.6459(19) ?
Na1 O3 7 2.344(2) ?
Na1 O3 . 2.345(2) y
Na1 O4 . 2.372(2) y
Na1 O4 7 2.372(2) ?
Na1 S2 1_545 2.9741(7) ?
Na1 S2 7_565 2.9741(7) y
Na2 O2 . 2.570(3) y
Na2 O2 2_655 2.570(3) ?
Na2 S1 7_565 2.9525(15) y
Na2 S1 8_566 2.9525(15) ?
Na2 S3 . 2.9924(9) y
Na2 S3 2_655 2.9925(9) ?
P S1 . 2.0162(9) y
P S2 . 2.0243(9) y
P S3 . 2.0248(9) y
P P 7_565 2.2405(12) y
S1 Na2 7_565 2.9525(15) ?
S2 Na1 1_565 2.9741(7) ?

loop_
_geom_hbond_atom_site_label_D
_geom_hbond_atom_site_label_H
_geom_hbond_atom_site_label_A
_geom_hbond_site_symmetry_A
_geom_hbond_distance_DH
_geom_hbond_distance_HA
_geom_hbond_distance_DA
_geom_hbond_angle_DHA
O1 H1A S3 3_545 0.76(7) 2.66(6) 3.324(3) 146(6)
O1 H1B S2 2_645 0.86(6) 2.53(6) 3.306(3) 151(5)
O2 H2A S2 3_545 0.82(6) 2.51(6) 3.334(2) 176(6)
O2 H2B S2 7_565 0.79(5) 2.43(5) 3.214(2) 176(5)
O3 H3A S1 7 0.76(7) 2.44(7) 3.169(2) 163(5)
O3 H3B S1 3_545 0.88(7) 2.40(7) 3.222(2) 157(6)
O4 H4A S3 4_545 0.95(5) 2.29(5) 3.245(2) 175(4)
O4 H4B S3 . 0.91(6) 2.30(6) 3.199(2) 171(5)
